data_4027139
loop_
_publ_author_name
'Christian Reus'
'Nai-Wei Liu'
'Michael Bolte'
'Hans-Wolfram Lerner'
'Matthias Wagner'

_publ_section_title
;
 Synthesis of Bromo-, Boryl-, and Stannyl-Functionalized
 1,2-Bis(trimethylsilyl)benzenes via Diels-Alder or C-H Activation
 Reactions
;
_journal_name_full 'Journal of Organic Chemistry'
_journal_page_first 3518
_journal_page_last 3523
_journal_paper_doi 10.1021/jo3002936
_journal_volume 77
_journal_year 2012
_chemical_formula_moiety 'C24 H42 Si4'
_chemical_formula_sum 'C24 H42 Si4'
_chemical_formula_weight 442.94
_chemical_name_systematic ?
_space_group_IT_number 5
_symmetry_cell_setting monoclinic
_symmetry_space_group_name_Hall 'C 2y'
_symmetry_space_group_name_H-M 'C 1 2 1'
_atom_sites_solution_hydrogens geom
_atom_sites_solution_primary direct
_atom_sites_solution_secondary difmap
_audit_creation_method SHELXL-97
_cell_angle_alpha 90.00
_cell_angle_beta 116.015(8)
_cell_angle_gamma 90.00
_cell_formula_units_Z 8
_cell_length_a 29.312(3)
_cell_length_b 7.4728(14)
_cell_length_c 28.123(3)
_cell_measurement_reflns_used 5479
_cell_measurement_temperature 173(2)
_cell_measurement_theta_max 25.3
_cell_measurement_theta_min 2.3
_cell_volume 5536.0(14)
_computing_cell_refinement 'X-Area (Stoe & Cie, 2001)'
_computing_data_collection 'X-Area (Stoe & Cie, 2001)'
_computing_data_reduction 'X-Area (Stoe & Cie, 2001)'
_computing_molecular_graphics 'XP in SHELXTL-Plus (Sheldrick, 1991)'
_computing_publication_material SHELXL97
_computing_structure_refinement 'SHELXL97 (Sheldrick, 2008) '
_computing_structure_solution 'SHELXS97 (Sheldrick, 2008) '
_diffrn_ambient_temperature 173(2)
_diffrn_measured_fraction_theta_full 0.997
_diffrn_measured_fraction_theta_max 0.997
_diffrn_measurement_device_type 'STOE IPDS II two-circle-diffractometer'
_diffrn_measurement_method \w
_diffrn_radiation_monochromator 'Genix 3D multilayer optics'
_diffrn_radiation_source 'Genix 3D I\mS microfocus x-ray source'
_diffrn_radiation_type MoK\a
_diffrn_radiation_wavelength 0.71073
_diffrn_reflns_av_R_equivalents 0.1707
_diffrn_reflns_av_sigmaI/netI 0.1981
_diffrn_reflns_limit_h_max 34
_diffrn_reflns_limit_h_min -34
_diffrn_reflns_limit_k_max 8
_diffrn_reflns_limit_k_min -8
_diffrn_reflns_limit_l_max 33
_diffrn_reflns_limit_l_min -33
_diffrn_reflns_number 13360
_diffrn_reflns_theta_full 25.00
_diffrn_reflns_theta_max 25.03
_diffrn_reflns_theta_min 2.23
_diffrn_standards_number 0
_exptl_absorpt_coefficient_mu 0.223
_exptl_absorpt_correction_T_max 0.9933
_exptl_absorpt_correction_T_min 0.9547
_exptl_absorpt_correction_type multi-scan
_exptl_absorpt_process_details 'MULABS (Spek, 2003; Blessing, 1995)'
_exptl_crystal_colour colourless
_exptl_crystal_density_diffrn 1.063
_exptl_crystal_description needle
_exptl_crystal_F_000 1936
_exptl_crystal_size_max 0.21
_exptl_crystal_size_mid 0.03
_exptl_crystal_size_min 0.03
_refine_diff_density_max 0.502
_refine_diff_density_min -0.506
_refine_diff_density_rms 0.099
_refine_ls_abs_structure_details 'Flack H D (1983), Acta Cryst. A39, 876-881'
_refine_ls_abs_structure_Flack 0.3(4)
_refine_ls_extinction_method none
_refine_ls_goodness_of_fit_ref 0.985
_refine_ls_hydrogen_treatment constr
_refine_ls_matrix_type full
_refine_ls_number_parameters 505
_refine_ls_number_reflns 8523
_refine_ls_number_restraints 1
_refine_ls_restrained_S_all 0.985
_refine_ls_R_factor_all 0.1726
_refine_ls_R_factor_gt 0.1204
_refine_ls_shift/su_max 0.000
_refine_ls_shift/su_mean 0.000
_refine_ls_structure_factor_coef Fsqd
_refine_ls_weighting_details 'calc w=1/[\s^2^(Fo^2^)+(0.1443P)^2^] where P=(Fo^2^+2Fc^2^)/3'
_refine_ls_weighting_scheme calc
_refine_ls_wR_factor_gt 0.2865
_refine_ls_wR_factor_ref 0.3277
_reflns_number_gt 4000
_reflns_number_total 8523
_reflns_threshold_expression I>2\s(I)
_cod_data_source_file jo3002936_si_002_5.cif
_cod_data_source_block wa1371
_cod_original_cell_volume 5536.0(13)
_cod_database_code 4027139

loop_
_symmetry_equiv_pos_as_xyz
'x, y, z'
'-x, y, -z'
'x+1/2, y+1/2, z'
'-x+1/2, y+1/2, -z'

loop_
_atom_site_label
_atom_site_type_symbol
_atom_site_fract_x
_atom_site_fract_y
_atom_site_fract_z
_atom_site_U_iso_or_equiv
_atom_site_adp_type
_atom_site_occupancy
_atom_site_symmetry_multiplicity
_atom_site_calc_flag
_atom_site_refinement_flags
Si1 Si 0.84196(14) 0.6845(7) 0.05204(14) 0.0754(9) Uani 1 1 d .
Si2 Si 0.97029(14) 0.5153(6) 0.14695(12) 0.0708(9) Uani 1 1 d .
C1 C 0.8992(5) 0.644(2) 0.0401(5) 0.073(3) Uani 1 1 d .
C2 C 0.9481(5) 0.5752(17) 0.0742(5) 0.068(3) Uani 1 1 d .
C3 C 0.9859(5) 0.567(2) 0.0578(4) 0.070(3) Uani 1 1 d .
H3 H 1.0185 0.5258 0.0824 0.085 Uiso 1 1 calc R
C4 C 0.9795(5) 0.6143(17) 0.0075(5) 0.066(3) Uani 1 1 d .
C5 C 0.9302(5) 0.675(2) -0.0286(4) 0.071(3) Uani 1 1 d .
H5 H 0.9229 0.7050 -0.0640 0.086 Uiso 1 1 calc R
C6 C 0.8930(4) 0.689(2) -0.0106(4) 0.072(3) Uani 1 1 d .
H6 H 0.8606 0.7328 -0.0348 0.086 Uiso 1 1 calc R
C11 C 0.8298(5) 0.508(3) 0.0894(7) 0.094(4) Uani 1 1 d .
H11A H 0.7995 0.5378 0.0941 0.140 Uiso 1 1 calc R
H11B H 0.8590 0.4962 0.1241 0.140 Uiso 1 1 calc R
H11C H 0.8243 0.3947 0.0701 0.140 Uiso 1 1 calc R
C12 C 0.8460(7) 0.906(2) 0.0848(6) 0.088(4) Uani 1 1 d .
H12A H 0.8526 0.9999 0.0644 0.132 Uiso 1 1 calc R
H12B H 0.8736 0.9026 0.1208 0.132 Uiso 1 1 calc R
H12C H 0.8138 0.9300 0.0864 0.132 Uiso 1 1 calc R
C13 C 0.7843(5) 0.691(3) -0.0140(5) 0.085(4) Uani 1 1 d .
H13A H 0.7886 0.7843 -0.0361 0.128 Uiso 1 1 calc R
H13B H 0.7541 0.7161 -0.0087 0.128 Uiso 1 1 calc R
H13C H 0.7803 0.5744 -0.0316 0.128 Uiso 1 1 calc R
C21 C 0.9493(6) 0.286(2) 0.1550(6) 0.082(4) Uani 1 1 d .
H21A H 0.9582 0.2004 0.1340 0.122 Uiso 1 1 calc R
H21B H 0.9124 0.2850 0.1429 0.122 Uiso 1 1 calc R
H21C H 0.9662 0.2510 0.1924 0.122 Uiso 1 1 calc R
C22 C 0.9551(6) 0.687(3) 0.1852(5) 0.086(4) Uani 1 1 d .
H22A H 0.9182 0.7007 0.1707 0.128 Uiso 1 1 calc R
H22B H 0.9703 0.8016 0.1828 0.128 Uiso 1 1 calc R
H22C H 0.9688 0.6502 0.2223 0.128 Uiso 1 1 calc R
C23 C 1.0410(5) 0.501(3) 0.1783(5) 0.085(4) Uani 1 1 d .
H23A H 1.0516 0.4108 0.1599 0.128 Uiso 1 1 calc R
H23B H 1.0534 0.4673 0.2156 0.128 Uiso 1 1 calc R
H23C H 1.0552 0.6176 0.1759 0.128 Uiso 1 1 calc R
Si1A Si 0.62191(14) 0.1538(6) 0.39926(13) 0.0743(10) Uani 1 1 d .
Si2A Si 0.67030(13) -0.0097(6) 0.54009(13) 0.0712(9) Uani 1 1 d .
C1A C 0.5849(5) 0.1216(18) 0.4392(4) 0.068(3) Uani 1 1 d .
C2A C 0.6033(5) 0.054(2) 0.4936(4) 0.070(3) Uani 1 1 d .
C3A C 0.5680(4) 0.0427(19) 0.5139(4) 0.066(3) Uani 1 1 d .
H3A H 0.5795 -0.0030 0.5488 0.080 Uiso 1 1 calc R
C4A C 0.5168(5) 0.0933(18) 0.4875(4) 0.067(3) Uani 1 1 d .
C5A C 0.5001(5) 0.1514(19) 0.4358(4) 0.067(3) Uani 1 1 d .
H5A H 0.4656 0.1845 0.4158 0.080 Uiso 1 1 calc R
C6A C 0.5335(4) 0.162(2) 0.4128(4) 0.070(3) Uani 1 1 d .
H6A H 0.5203 0.1980 0.3769 0.084 Uiso 1 1 calc R
C11A C 0.6541(5) 0.381(3) 0.4141(6) 0.089(5) Uani 1 1 d .
H11D H 0.6293 0.4736 0.4112 0.133 Uiso 1 1 calc R
H11E H 0.6679 0.4060 0.3888 0.133 Uiso 1 1 calc R
H11F H 0.6817 0.3811 0.4501 0.133 Uiso 1 1 calc R
C12A C 0.6685(6) -0.025(3) 0.4049(6) 0.087(5) Uani 1 1 d .
H12D H 0.6942 -0.0340 0.4417 0.130 Uiso 1 1 calc R
H12E H 0.6849 0.0045 0.3822 0.130 Uiso 1 1 calc R
H12F H 0.6507 -0.1398 0.3938 0.130 Uiso 1 1 calc R
C13A C 0.5760(6) 0.156(3) 0.3281(5) 0.091(4) Uani 1 1 d .
H13D H 0.5502 0.2478 0.3219 0.137 Uiso 1 1 calc R
H13E H 0.5597 0.0385 0.3181 0.137 Uiso 1 1 calc R
H13F H 0.5941 0.1824 0.3067 0.137 Uiso 1 1 calc R
C21A C 0.7169(5) 0.165(3) 0.5414(5) 0.090(4) Uani 1 1 d .
H21D H 0.7062 0.2823 0.5483 0.136 Uiso 1 1 calc R
H21E H 0.7182 0.1669 0.5072 0.136 Uiso 1 1 calc R
H21F H 0.7506 0.1363 0.5694 0.136 Uiso 1 1 calc R
C22A C 0.6872(6) -0.236(2) 0.5275(6) 0.085(4) Uani 1 1 d .
H22D H 0.7223 -0.2629 0.5526 0.128 Uiso 1 1 calc R
H22E H 0.6839 -0.2431 0.4913 0.128 Uiso 1 1 calc R
H22F H 0.6644 -0.3238 0.5319 0.128 Uiso 1 1 calc R
C23A C 0.6742(6) -0.012(2) 0.6094(5) 0.084(4) Uani 1 1 d .
H23D H 0.6655 0.1073 0.6178 0.126 Uiso 1 1 calc R
H23E H 0.7087 -0.0430 0.6350 0.126 Uiso 1 1 calc R
H23F H 0.6503 -0.1000 0.6111 0.126 Uiso 1 1 calc R
Si1B Si 0.62786(14) 0.5364(6) 0.21130(13) 0.0716(9) Uani 1 1 d .
Si2B Si 0.67114(14) 0.7038(6) 0.11089(13) 0.0715(9) Uani 1 1 d .
C1B C 0.5889(5) 0.576(2) 0.1371(5) 0.072(3) Uani 1 1 d .
C2B C 0.6057(4) 0.6325(19) 0.0996(4) 0.066(3) Uani 1 1 d .
C3B C 0.5682(4) 0.644(2) 0.0457(4) 0.069(3) Uani 1 1 d .
H3B H 0.5783 0.6879 0.0201 0.083 Uiso 1 1 calc R
C4B C 0.5157(5) 0.592(2) 0.0283(4) 0.073(3) Uani 1 1 d .
C5B C 0.5026(4) 0.539(2) 0.0659(4) 0.066(3) Uani 1 1 d .
H5B H 0.4680 0.5118 0.0562 0.079 Uiso 1 1 calc R
C6B C 0.5380(5) 0.520(2) 0.1195(4) 0.073(3) Uani 1 1 d .
H6B H 0.5275 0.4692 0.1441 0.087 Uiso 1 1 calc R
C11B C 0.6624(6) 0.318(2) 0.2273(6) 0.083(4) Uani 1 1 d .
H11G H 0.6386 0.2210 0.2092 0.125 Uiso 1 1 calc R
H11H H 0.6775 0.2980 0.2656 0.125 Uiso 1 1 calc R
H11I H 0.6893 0.3204 0.2155 0.125 Uiso 1 1 calc R
C12B C 0.6737(6) 0.720(2) 0.2453(5) 0.090(5) Uani 1 1 d .
H12G H 0.6557 0.8351 0.2374 0.135 Uiso 1 1 calc R
H12H H 0.7000 0.7228 0.2327 0.135 Uiso 1 1 calc R
H12I H 0.6895 0.6997 0.2836 0.135 Uiso 1 1 calc R
C13B C 0.5840(6) 0.535(3) 0.2430(5) 0.093(4) Uani 1 1 d .
H13G H 0.5653 0.6480 0.2356 0.139 Uiso 1 1 calc R
H13H H 0.6037 0.5203 0.2814 0.139 Uiso 1 1 calc R
H13I H 0.5601 0.4352 0.2289 0.139 Uiso 1 1 calc R
C21B C 0.7195(5) 0.541(3) 0.1517(5) 0.085(4) Uani 1 1 d .
H21G H 0.7201 0.5331 0.1868 0.128 Uiso 1 1 calc R
H21H H 0.7529 0.5787 0.1554 0.128 Uiso 1 1 calc R
H21I H 0.7113 0.4228 0.1347 0.128 Uiso 1 1 calc R
C22B C 0.6881(7) 0.929(2) 0.1405(6) 0.091(4) Uani 1 1 d .
H22G H 0.6879 0.9290 0.1752 0.136 Uiso 1 1 calc R
H22H H 0.6634 1.0161 0.1173 0.136 Uiso 1 1 calc R
H22I H 0.7221 0.9606 0.1445 0.136 Uiso 1 1 calc R
C23B C 0.6729(5) 0.713(2) 0.0464(5) 0.081(4) Uani 1 1 d .
H23G H 0.6477 0.7997 0.0236 0.122 Uiso 1 1 calc R
H23H H 0.6650 0.5944 0.0299 0.122 Uiso 1 1 calc R
H23I H 0.7068 0.7495 0.0515 0.122 Uiso 1 1 calc R
Si1C Si 0.82991(14) 0.0201(6) 0.31096(12) 0.0725(9) Uani 1 1 d .
Si2C Si 0.95597(15) 0.1805(6) 0.32195(12) 0.0735(9) Uani 1 1 d .
C1C C 0.8931(5) 0.0502(19) 0.3735(4) 0.067(3) Uani 1 1 d .
C2C C 0.9406(5) 0.113(2) 0.3774(5) 0.072(3) Uani 1 1 d .
C3C C 0.9801(5) 0.1254(19) 0.4281(4) 0.067(3) Uani 1 1 d .
H3C H 1.0115 0.1724 0.4315 0.081 Uiso 1 1 calc R
C4C C 0.9771(5) 0.0755(19) 0.4729(4) 0.069(3) Uani 1 1 d .
C5C C 0.9303(4) 0.012(2) 0.4703(4) 0.071(3) Uani 1 1 d .
H5C H 0.9267 -0.0206 0.5011 0.085 Uiso 1 1 calc R
C6C C 0.8894(5) 0.001(3) 0.4189(5) 0.083(4) Uani 1 1 d .
H6C H 0.8576 -0.0420 0.4157 0.099 Uiso 1 1 calc R
C11C C 0.8156(6) 0.204(2) 0.2629(5) 0.090(4) Uani 1 1 d .
H11J H 0.8422 0.2103 0.2508 0.135 Uiso 1 1 calc R
H11K H 0.8141 0.3169 0.2797 0.135 Uiso 1 1 calc R
H11L H 0.7828 0.1811 0.2325 0.135 Uiso 1 1 calc R
C12C C 0.8284(6) -0.202(2) 0.2788(5) 0.084(4) Uani 1 1 d .
H12J H 0.8360 -0.2980 0.3049 0.125 Uiso 1 1 calc R
H12K H 0.8539 -0.2028 0.2650 0.125 Uiso 1 1 calc R
H12L H 0.7947 -0.2214 0.2496 0.125 Uiso 1 1 calc R
C13C C 0.7773(5) 0.017(3) 0.3309(5) 0.094(4) Uani 1 1 d .
H13J H 0.7832 -0.0793 0.3567 0.141 Uiso 1 1 calc R
H13K H 0.7450 -0.0044 0.2997 0.141 Uiso 1 1 calc R
H13L H 0.7758 0.1319 0.3469 0.141 Uiso 1 1 calc R
C21C C 0.9331(6) 0.406(2) 0.2964(6) 0.085(4) Uani 1 1 d .
H21J H 0.9456 0.4918 0.3258 0.128 Uiso 1 1 calc R
H21K H 0.8959 0.4068 0.2793 0.128 Uiso 1 1 calc R
H21L H 0.9457 0.4397 0.2706 0.128 Uiso 1 1 calc R
C22C C 0.9336(7) 0.015(2) 0.2688(6) 0.091(4) Uani 1 1 d .
H22J H 0.9464 -0.1034 0.2835 0.136 Uiso 1 1 calc R
H22K H 0.9459 0.0466 0.2427 0.136 Uiso 1 1 calc R
H22L H 0.8964 0.0136 0.2517 0.136 Uiso 1 1 calc R
C23C C 1.0266(5) 0.183(3) 0.3482(5) 0.088(4) Uani 1 1 d .
H23J H 1.0401 0.0639 0.3620 0.132 Uiso 1 1 calc R
H23K H 1.0410 0.2713 0.3766 0.132 Uiso 1 1 calc R
H23L H 1.0358 0.2139 0.3196 0.132 Uiso 1 1 calc R

loop_
_atom_site_aniso_label
_atom_site_aniso_U_11
_atom_site_aniso_U_22
_atom_site_aniso_U_33
_atom_site_aniso_U_23
_atom_site_aniso_U_13
_atom_site_aniso_U_12
Si1 0.049(2) 0.083(3) 0.0894(18) 0.000(2) 0.0264(16) 0.003(2)
Si2 0.055(2) 0.078(2) 0.0748(15) 0.0000(17) 0.0246(14) -0.0004(19)
C1 0.056(8) 0.071(9) 0.079(6) 0.003(6) 0.017(5) 0.006(7)
C2 0.044(7) 0.059(7) 0.086(6) 0.004(5) 0.013(5) -0.001(5)
C3 0.044(7) 0.094(11) 0.064(5) -0.005(5) 0.015(5) -0.008(6)
C4 0.044(7) 0.060(7) 0.087(6) 0.000(5) 0.024(5) -0.008(6)
C5 0.049(7) 0.072(8) 0.080(6) 0.005(6) 0.016(5) 0.011(7)
C6 0.028(6) 0.102(10) 0.073(5) 0.004(7) 0.010(4) 0.004(7)
C11 0.040(8) 0.097(12) 0.137(11) 0.013(11) 0.033(7) 0.001(9)
C12 0.069(11) 0.090(12) 0.096(8) -0.003(8) 0.028(8) 0.010(8)
C13 0.029(7) 0.100(11) 0.112(8) -0.011(9) 0.017(6) -0.005(8)
C21 0.080(11) 0.080(10) 0.091(7) 0.006(7) 0.043(8) 0.005(8)
C22 0.062(9) 0.101(11) 0.096(7) -0.006(9) 0.037(7) -0.006(9)
C23 0.047(8) 0.117(13) 0.090(7) 0.026(8) 0.028(6) 0.006(9)
Si1A 0.052(2) 0.087(3) 0.0819(16) 0.0015(18) 0.0276(15) -0.0008(19)
Si2A 0.039(2) 0.079(3) 0.0834(17) 0.0056(17) 0.0165(14) 0.0034(18)
C1A 0.056(8) 0.060(7) 0.070(5) 0.006(5) 0.013(5) 0.002(6)
C2A 0.046(7) 0.085(10) 0.072(5) 0.012(6) 0.019(5) 0.009(6)
C3A 0.037(6) 0.064(8) 0.083(6) -0.002(6) 0.013(5) -0.002(6)
C4A 0.040(7) 0.081(9) 0.077(6) 0.002(6) 0.023(5) -0.007(6)
C5A 0.051(7) 0.070(8) 0.076(5) 0.010(6) 0.025(5) 0.009(6)
C6A 0.034(6) 0.090(10) 0.078(5) 0.003(6) 0.018(5) 0.001(7)
C11A 0.031(8) 0.126(14) 0.100(8) -0.003(9) 0.020(6) -0.014(8)
C12A 0.054(9) 0.118(14) 0.093(7) 0.005(8) 0.035(7) -0.003(8)
C13A 0.073(10) 0.098(12) 0.099(8) -0.002(8) 0.033(7) -0.006(9)
C21A 0.028(7) 0.113(14) 0.105(8) -0.012(9) 0.007(6) 0.004(8)
C22A 0.064(10) 0.095(11) 0.091(7) 0.010(7) 0.029(7) 0.027(8)
C23A 0.060(9) 0.091(12) 0.084(7) 0.011(7) 0.016(6) 0.016(8)
Si1B 0.050(2) 0.073(2) 0.0768(16) 0.0027(17) 0.0147(14) -0.0005(19)
Si2B 0.042(2) 0.075(3) 0.0851(17) 0.0017(18) 0.0164(14) -0.0027(18)
C1B 0.042(7) 0.086(10) 0.080(6) -0.018(6) 0.019(5) -0.014(6)
C2B 0.041(7) 0.080(9) 0.069(5) -0.010(5) 0.016(5) -0.018(6)
C3B 0.037(6) 0.083(9) 0.078(5) -0.006(6) 0.017(5) -0.003(6)
C4B 0.046(7) 0.089(10) 0.071(6) 0.009(5) 0.014(5) -0.004(6)
C5B 0.037(6) 0.072(8) 0.078(5) 0.002(6) 0.014(5) -0.007(6)
C6B 0.052(7) 0.089(9) 0.065(5) -0.010(6) 0.014(5) -0.003(8)
C11B 0.064(10) 0.078(10) 0.093(8) 0.010(7) 0.020(7) 0.004(8)
C12B 0.076(11) 0.078(11) 0.084(7) -0.001(7) 0.004(6) 0.015(8)
C13B 0.088(11) 0.091(11) 0.079(6) 0.018(7) 0.019(7) 0.015(10)
C21B 0.054(8) 0.096(12) 0.094(7) -0.002(8) 0.021(6) 0.000(8)
C22B 0.062(11) 0.077(10) 0.116(10) 0.003(8) 0.023(8) -0.007(8)
C23B 0.049(8) 0.085(11) 0.106(8) -0.003(8) 0.031(6) -0.007(7)
Si1C 0.047(2) 0.071(2) 0.0764(15) -0.0031(17) 0.0056(13) -0.0011(19)
Si2C 0.063(2) 0.075(2) 0.0756(16) 0.0008(17) 0.0242(15) 0.000(2)
C1C 0.047(7) 0.072(9) 0.076(5) 0.016(6) 0.020(5) 0.013(6)
C2C 0.030(6) 0.078(9) 0.087(6) 0.001(6) 0.007(5) -0.004(6)
C3C 0.038(7) 0.080(9) 0.077(5) 0.004(6) 0.019(5) 0.001(6)
C4C 0.041(7) 0.079(9) 0.071(6) 0.006(5) 0.011(5) 0.009(6)
C5C 0.031(6) 0.093(10) 0.071(5) 0.001(6) 0.006(4) 0.001(7)
C6C 0.042(7) 0.110(12) 0.080(6) -0.017(8) 0.012(5) -0.007(8)
C11C 0.068(10) 0.078(10) 0.090(7) -0.012(7) 0.004(6) 0.009(9)
C12C 0.073(11) 0.096(11) 0.072(6) -0.001(6) 0.023(7) -0.011(8)
C13C 0.044(8) 0.103(12) 0.097(8) -0.012(9) -0.003(6) -0.006(9)
C21C 0.073(11) 0.070(10) 0.099(8) -0.006(7) 0.025(7) -0.016(8)
C22C 0.093(12) 0.068(9) 0.114(9) 0.006(8) 0.050(9) 0.000(9)
C23C 0.051(8) 0.112(13) 0.098(8) 0.007(9) 0.030(6) 0.010(9)

loop_
_atom_type_symbol
_atom_type_description
_atom_type_scat_dispersion_real
_atom_type_scat_dispersion_imag
_atom_type_scat_source
C C 0.0033 0.0016 'International Tables Vol C Tables 4.2.6.8 and 6.1.1.4'
H H 0.0000 0.0000 'International Tables Vol C Tables 4.2.6.8 and 6.1.1.4'
Si Si 0.0817 0.0704 'International Tables Vol C Tables 4.2.6.8 and 6.1.1.4'

loop_
_geom_angle_atom_site_label_1
_geom_angle_atom_site_label_2
_geom_angle_atom_site_label_3
_geom_angle
_geom_angle_site_symmetry_1
_geom_angle_site_symmetry_3
C11 Si1 C12 110.0(8) . .
C11 Si1 C1 113.9(7) . .
C12 Si1 C1 111.2(7) . .
C11 Si1 C13 105.6(8) . .
C12 Si1 C13 107.4(8) . .
C1 Si1 C13 108.3(6) . .
C22 Si2 C23 105.4(8) . .
C22 Si2 C21 113.0(7) . .
C23 Si2 C21 104.3(8) . .
C22 Si2 C2 113.8(7) . .
C23 Si2 C2 107.8(6) . .
C21 Si2 C2 111.7(6) . .
C6 C1 C2 114.6(12) . .
C6 C1 Si1 114.7(9) . .
C2 C1 Si1 130.7(9) . .
C3 C2 C1 120.7(11) . .
C3 C2 Si2 113.7(9) . .
C1 C2 Si2 125.2(10) . .
C2 C3 C4 124.1(12) . .
C2 C3 H3 117.9 . .
C4 C3 H3 117.9 . .
C3 C4 C5 116.6(11) . .
C3 C4 C4 122.8(14) . 2_755
C5 C4 C4 120.5(13) . 2_755
C6 C5 C4 118.4(11) . .
C6 C5 H5 120.8 . .
C4 C5 H5 120.8 . .
C5 C6 C1 125.5(11) . .
C5 C6 H6 117.3 . .
C1 C6 H6 117.3 . .
Si1 C11 H11A 109.5 . .
Si1 C11 H11B 109.5 . .
H11A C11 H11B 109.5 . .
Si1 C11 H11C 109.5 . .
H11A C11 H11C 109.5 . .
H11B C11 H11C 109.5 . .
Si1 C12 H12A 109.5 . .
Si1 C12 H12B 109.5 . .
H12A C12 H12B 109.5 . .
Si1 C12 H12C 109.5 . .
H12A C12 H12C 109.5 . .
H12B C12 H12C 109.5 . .
Si1 C13 H13A 109.5 . .
Si1 C13 H13B 109.5 . .
H13A C13 H13B 109.5 . .
Si1 C13 H13C 109.5 . .
H13A C13 H13C 109.5 . .
H13B C13 H13C 109.5 . .
Si2 C21 H21A 109.5 . .
Si2 C21 H21B 109.5 . .
H21A C21 H21B 109.5 . .
Si2 C21 H21C 109.5 . .
H21A C21 H21C 109.5 . .
H21B C21 H21C 109.5 . .
Si2 C22 H22A 109.5 . .
Si2 C22 H22B 109.5 . .
H22A C22 H22B 109.5 . .
Si2 C22 H22C 109.5 . .
H22A C22 H22C 109.5 . .
H22B C22 H22C 109.5 . .
Si2 C23 H23A 109.5 . .
Si2 C23 H23B 109.5 . .
H23A C23 H23B 109.5 . .
Si2 C23 H23C 109.5 . .
H23A C23 H23C 109.5 . .
H23B C23 H23C 109.5 . .
C13A Si1A C12A 104.7(8) . .
C13A Si1A C1A 108.0(7) . .
C12A Si1A C1A 116.6(6) . .
C13A Si1A C11A 106.5(8) . .
C12A Si1A C11A 110.4(8) . .
C1A Si1A C11A 110.0(6) . .
C22A Si2A C21A 112.8(8) . .
C22A Si2A C2A 112.7(7) . .
C21A Si2A C2A 111.6(7) . .
C22A Si2A C23A 106.8(7) . .
C21A Si2A C23A 105.6(7) . .
C2A Si2A C23A 106.8(6) . .
C6A C1A C2A 116.6(11) . .
C6A C1A Si1A 115.2(8) . .
C2A C1A Si1A 128.2(10) . .
C3A C2A C1A 116.7(12) . .
C3A C2A Si2A 116.1(8) . .
C1A C2A Si2A 127.2(9) . .
C2A C3A C4A 125.7(11) . .
C2A C3A H3A 117.2 . .
C4A C3A H3A 117.2 . .
C5A C4A C3A 116.4(10) . .
C5A C4A C4A 120.7(14) . 2_656
C3A C4A C4A 122.8(13) . 2_656
C4A C5A C6A 120.5(12) . .
C4A C5A H5A 119.7 . .
C6A C5A H5A 119.7 . .
C1A C6A C5A 124.0(11) . .
C1A C6A H6A 118.0 . .
C5A C6A H6A 118.0 . .
Si1A C11A H11D 109.5 . .
Si1A C11A H11E 109.5 . .
H11D C11A H11E 109.5 . .
Si1A C11A H11F 109.5 . .
H11D C11A H11F 109.5 . .
H11E C11A H11F 109.5 . .
Si1A C12A H12D 109.5 . .
Si1A C12A H12E 109.5 . .
H12D C12A H12E 109.5 . .
Si1A C12A H12F 109.5 . .
H12D C12A H12F 109.5 . .
H12E C12A H12F 109.5 . .
Si1A C13A H13D 109.5 . .
Si1A C13A H13E 109.5 . .
H13D C13A H13E 109.5 . .
Si1A C13A H13F 109.5 . .
H13D C13A H13F 109.5 . .
H13E C13A H13F 109.5 . .
Si2A C21A H21D 109.5 . .
Si2A C21A H21E 109.5 . .
H21D C21A H21E 109.5 . .
Si2A C21A H21F 109.5 . .
H21D C21A H21F 109.5 . .
H21E C21A H21F 109.5 . .
Si2A C22A H22D 109.5 . .
Si2A C22A H22E 109.5 . .
H22D C22A H22E 109.5 . .
Si2A C22A H22F 109.5 . .
H22D C22A H22F 109.5 . .
H22E C22A H22F 109.5 . .
Si2A C23A H23D 109.5 . .
Si2A C23A H23E 109.5 . .
H23D C23A H23E 109.5 . .
Si2A C23A H23F 109.5 . .
H23D C23A H23F 109.5 . .
H23E C23A H23F 109.5 . .
C13B Si1B C12B 104.6(8) . .
C13B Si1B C11B 107.1(8) . .
C12B Si1B C11B 109.1(7) . .
C13B Si1B C1B 108.5(6) . .
C12B Si1B C1B 113.4(7) . .
C11B Si1B C1B 113.5(7) . .
C23B Si2B C21B 107.0(7) . .
C23B Si2B C22B 107.0(8) . .
C21B Si2B C22B 110.0(8) . .
C23B Si2B C2B 108.1(6) . .
C21B Si2B C2B 111.6(7) . .
C22B Si2B C2B 112.9(7) . .
C2B C1B C6B 119.2(10) . .
C2B C1B Si1B 128.7(9) . .
C6B C1B Si1B 111.7(9) . .
C1B C2B C3B 116.8(11) . .
C1B C2B Si2B 128.5(8) . .
C3B C2B Si2B 114.6(8) . .
C2B C3B C4B 123.5(11) . .
C2B C3B H3B 118.2 . .
C4B C3B H3B 118.2 . .
C5B C4B C4B 127.2(15) . 2_655
C5B C4B C3B 116.3(10) . .
C4B C4B C3B 116.3(14) 2_655 .
C4B C5B C6B 122.9(12) . .
C4B C5B H5B 118.6 . .
C6B C5B H5B 118.6 . .
C5B C6B C1B 120.9(12) . .
C5B C6B H6B 119.6 . .
C1B C6B H6B 119.6 . .
Si1B C11B H11G 109.5 . .
Si1B C11B H11H 109.5 . .
H11G C11B H11H 109.5 . .
Si1B C11B H11I 109.5 . .
H11G C11B H11I 109.5 . .
H11H C11B H11I 109.5 . .
Si1B C12B H12G 109.5 . .
Si1B C12B H12H 109.5 . .
H12G C12B H12H 109.5 . .
Si1B C12B H12I 109.5 . .
H12G C12B H12I 109.5 . .
H12H C12B H12I 109.5 . .
Si1B C13B H13G 109.5 . .
Si1B C13B H13H 109.5 . .
H13G C13B H13H 109.5 . .
Si1B C13B H13I 109.5 . .
H13G C13B H13I 109.5 . .
H13H C13B H13I 109.5 . .
Si2B C21B H21G 109.5 . .
Si2B C21B H21H 109.5 . .
H21G C21B H21H 109.5 . .
Si2B C21B H21I 109.5 . .
H21G C21B H21I 109.5 . .
H21H C21B H21I 109.5 . .
Si2B C22B H22G 109.5 . .
Si2B C22B H22H 109.5 . .
H22G C22B H22H 109.5 . .
Si2B C22B H22I 109.5 . .
H22G C22B H22I 109.5 . .
H22H C22B H22I 109.5 . .
Si2B C23B H23G 109.5 . .
Si2B C23B H23H 109.5 . .
H23G C23B H23H 109.5 . .
Si2B C23B H23I 109.5 . .
H23G C23B H23I 109.5 . .
H23H C23B H23I 109.5 . .
C11C Si1C C13C 106.3(8) . .
C11C Si1C C12C 110.7(7) . .
C13C Si1C C12C 106.6(8) . .
C11C Si1C C1C 113.7(7) . .
C13C Si1C C1C 108.6(5) . .
C12C Si1C C1C 110.6(7) . .
C22C Si2C C21C 111.2(7) . .
C22C Si2C C23C 105.5(8) . .
C21C Si2C C23C 107.3(9) . .
C22C Si2C C2C 111.5(7) . .
C21C Si2C C2C 113.2(7) . .
C23C Si2C C2C 107.7(6) . .
C6C C1C C2C 119.1(11) . .
C6C C1C Si1C 112.3(9) . .
C2C C1C Si1C 128.6(8) . .
C3C C2C C1C 116.6(11) . .
C3C C2C Si2C 115.9(9) . .
C1C C2C Si2C 127.4(8) . .
C4C C3C C2C 124.7(12) . .
C4C C3C H3C 117.7 . .
C2C C3C H3C 117.7 . .
C3C C4C C5C 120.0(10) . .
C3C C4C C4C 122.8(13) . 2_756
C5C C4C C4C 117.2(12) . 2_756
C6C C5C C4C 116.0(11) . .
C6C C5C H5C 122.0 . .
C4C C5C H5C 122.0 . .
C1C C6C C5C 123.5(13) . .
C1C C6C H6C 118.3 . .
C5C C6C H6C 118.3 . .
Si1C C11C H11J 109.5 . .
Si1C C11C H11K 109.5 . .
H11J C11C H11K 109.5 . .
Si1C C11C H11L 109.5 . .
H11J C11C H11L 109.5 . .
H11K C11C H11L 109.5 . .
Si1C C12C H12J 109.5 . .
Si1C C12C H12K 109.5 . .
H12J C12C H12K 109.5 . .
Si1C C12C H12L 109.5 . .
H12J C12C H12L 109.5 . .
H12K C12C H12L 109.5 . .
Si1C C13C H13J 109.5 . .
Si1C C13C H13K 109.5 . .
H13J C13C H13K 109.5 . .
Si1C C13C H13L 109.5 . .
H13J C13C H13L 109.5 . .
H13K C13C H13L 109.5 . .
Si2C C21C H21J 109.5 . .
Si2C C21C H21K 109.5 . .
H21J C21C H21K 109.5 . .
Si2C C21C H21L 109.5 . .
H21J C21C H21L 109.5 . .
H21K C21C H21L 109.5 . .
Si2C C22C H22J 109.5 . .
Si2C C22C H22K 109.5 . .
H22J C22C H22K 109.5 . .
Si2C C22C H22L 109.5 . .
H22J C22C H22L 109.5 . .
H22K C22C H22L 109.5 . .
Si2C C23C H23J 109.5 . .
Si2C C23C H23K 109.5 . .
H23J C23C H23K 109.5 . .
Si2C C23C H23L 109.5 . .
H23J C23C H23L 109.5 . .
H23K C23C H23L 109.5 . .

loop_
_geom_bond_atom_site_label_1
_geom_bond_atom_site_label_2
_geom_bond_distance
_geom_bond_site_symmetry_2
Si1 C11 1.816(18) .
Si1 C12 1.870(17) .
Si1 C1 1.872(14) .
Si1 C13 1.886(13) .
Si2 C22 1.850(17) .
Si2 C23 1.867(14) .
Si2 C21 1.871(16) .
Si2 C2 1.907(12) .
C1 C6 1.396(16) .
C1 C2 1.426(18) .
C2 C3 1.379(18) .
C3 C4 1.388(16) .
C3 H3 0.9500 .
C4 C5 1.429(18) .
C4 C4 1.44(2) 2_755
C5 C6 1.393(17) .
C5 H5 0.9500 .
C6 H6 0.9500 .
C11 H11A 0.9800 .
C11 H11B 0.9800 .
C11 H11C 0.9800 .
C12 H12A 0.9800 .
C12 H12B 0.9800 .
C12 H12C 0.9800 .
C13 H13A 0.9800 .
C13 H13B 0.9800 .
C13 H13C 0.9800 .
C21 H21A 0.9800 .
C21 H21B 0.9800 .
C21 H21C 0.9800 .
C22 H22A 0.9800 .
C22 H22B 0.9800 .
C22 H22C 0.9800 .
C23 H23A 0.9800 .
C23 H23B 0.9800 .
C23 H23C 0.9800 .
Si1A C13A 1.859(14) .
Si1A C12A 1.866(18) .
Si1A C1A 1.890(13) .
Si1A C11A 1.899(19) .
Si2A C22A 1.843(16) .
Si2A C21A 1.876(19) .
Si2A C2A 1.881(13) .
Si2A C23A 1.903(13) .
C1A C6A 1.388(18) .
C1A C2A 1.471(15) .
C2A C3A 1.385(16) .
C3A C4A 1.403(17) .
C3A H3A 0.9500 .
C4A C5A 1.385(16) .
C4A C4A 1.44(2) 2_656
C5A C6A 1.389(16) .
C5A H5A 0.9500 .
C6A H6A 0.9500 .
C11A H11D 0.9800 .
C11A H11E 0.9800 .
C11A H11F 0.9800 .
C12A H12D 0.9800 .
C12A H12E 0.9800 .
C12A H12F 0.9800 .
C13A H13D 0.9800 .
C13A H13E 0.9800 .
C13A H13F 0.9800 .
C21A H21D 0.9800 .
C21A H21E 0.9800 .
C21A H21F 0.9800 .
C22A H22D 0.9800 .
C22A H22E 0.9800 .
C22A H22F 0.9800 .
C23A H23D 0.9800 .
C23A H23E 0.9800 .
C23A H23F 0.9800 .
Si1B C13B 1.858(16) .
Si1B C12B 1.866(18) .
Si1B C11B 1.869(17) .
Si1B C1B 1.911(12) .
Si2B C23B 1.836(14) .
Si2B C21B 1.841(17) .
Si2B C22B 1.844(17) .
Si2B C2B 1.878(12) .
C1B C2B 1.412(17) .
C1B C6B 1.414(18) .
C2B C3B 1.431(15) .
C3B C4B 1.448(18) .
C3B H3B 0.9500 .
C4B C5B 1.337(16) .
C4B C4B 1.45(2) 2_655
C5B C6B 1.413(15) .
C5B H5B 0.9500 .
C6B H6B 0.9500 .
C11B H11G 0.9800 .
C11B H11H 0.9800 .
C11B H11I 0.9800 .
C12B H12G 0.9800 .
C12B H12H 0.9800 .
C12B H12I 0.9800 .
C13B H13G 0.9800 .
C13B H13H 0.9800 .
C13B H13I 0.9800 .
C21B H21G 0.9800 .
C21B H21H 0.9800 .
C21B H21I 0.9800 .
C22B H22G 0.9800 .
C22B H22H 0.9800 .
C22B H22I 0.9800 .
C23B H23G 0.9800 .
C23B H23H 0.9800 .
C23B H23I 0.9800 .
Si1C C11C 1.840(18) .
Si1C C13C 1.859(16) .
Si1C C12C 1.884(17) .
Si1C C1C 1.928(13) .
Si2C C22C 1.825(17) .
Si2C C21C 1.839(17) .
Si2C C23C 1.869(14) .
Si2C C2C 1.874(13) .
C1C C6C 1.379(17) .
C1C C2C 1.425(18) .
C2C C3C 1.391(16) .
C3C C4C 1.353(16) .
C3C H3C 0.9500 .
C4C C5C 1.421(18) .
C4C C4C 1.53(2) 2_756
C5C C6C 1.418(15) .
C5C H5C 0.9500 .
C6C H6C 0.9500 .
C11C H11J 0.9800 .
C11C H11K 0.9800 .
C11C H11L 0.9800 .
C12C H12J 0.9800 .
C12C H12K 0.9800 .
C12C H12L 0.9800 .
C13C H13J 0.9800 .
C13C H13K 0.9800 .
C13C H13L 0.9800 .
C21C H21J 0.9800 .
C21C H21K 0.9800 .
C21C H21L 0.9800 .
C22C H22J 0.9800 .
C22C H22K 0.9800 .
C22C H22L 0.9800 .
C23C H23J 0.9800 .
C23C H23K 0.9800 .
C23C H23L 0.9800 .

loop_
_geom_torsion_atom_site_label_1
_geom_torsion_atom_site_label_2
_geom_torsion_atom_site_label_3
_geom_torsion_atom_site_label_4
_geom_torsion
_geom_torsion_site_symmetry_1
_geom_torsion_site_symmetry_4
C11 Si1 C1 C6 138.7(13) . .
C12 Si1 C1 C6 -96.2(13) . .
C13 Si1 C1 C6 21.6(15) . .
C11 Si1 C1 C2 -41.2(16) . .
C12 Si1 C1 C2 83.9(15) . .
C13 Si1 C1 C2 -158.3(14) . .
C6 C1 C2 C3 4(2) . .
Si1 C1 C2 C3 -176.2(12) . .
C6 C1 C2 Si2 175.9(11) . .
Si1 C1 C2 Si2 -4(2) . .
C22 Si2 C2 C3 126.5(11) . .
C23 Si2 C2 C3 10.0(13) . .
C21 Si2 C2 C3 -104.0(11) . .
C22 Si2 C2 C1 -46.0(14) . .
C23 Si2 C2 C1 -162.5(13) . .
C21 Si2 C2 C1 83.5(13) . .
C1 C2 C3 C4 -3(2) . .
Si2 C2 C3 C4 -176.1(11) . .
C2 C3 C4 C5 0(2) . .
C2 C3 C4 C4 176.1(10) . 2_755
C3 C4 C5 C6 3(2) . .
C4 C4 C5 C6 -173.8(12) 2_755 .
C4 C5 C6 C1 -2(3) . .
C2 C1 C6 C5 -1(2) . .
Si1 C1 C6 C5 178.6(14) . .
C13A Si1A C1A C6A -19.3(14) . .
C12A Si1A C1A C6A -136.8(11) . .
C11A Si1A C1A C6A 96.6(12) . .
C13A Si1A C1A C2A 158.2(13) . .
C12A Si1A C1A C2A 40.8(15) . .
C11A Si1A C1A C2A -85.9(14) . .
C6A C1A C2A C3A -2(2) . .
Si1A C1A C2A C3A -179.9(11) . .
C6A C1A C2A Si2A -179.2(11) . .
Si1A C1A C2A Si2A 3(2) . .
C22A Si2A C2A C3A 101.6(12) . .
C21A Si2A C2A C3A -130.3(12) . .
C23A Si2A C2A C3A -15.3(14) . .
C22A Si2A C2A C1A -81.5(15) . .
C21A Si2A C2A C1A 46.6(15) . .
C23A Si2A C2A C1A 161.6(13) . .
C1A C2A C3A C4A -1(2) . .
Si2A C2A C3A C4A 176.1(11) . .
C2A C3A C4A C5A 3(2) . .
C2A C3A C4A C4A -174.3(11) . 2_656
C3A C4A C5A C6A -1(2) . .
C4A C4A C5A C6A 176.0(11) 2_656 .
C2A C1A C6A C5A 4(2) . .
Si1A C1A C6A C5A -178.1(12) . .
C4A C5A C6A C1A -2(2) . .
C13B Si1B C1B C2B 162.1(14) . .
C12B Si1B C1B C2B 46.3(16) . .
C11B Si1B C1B C2B -78.9(15) . .
C13B Si1B C1B C6B -25.2(14) . .
C12B Si1B C1B C6B -141.0(12) . .
C11B Si1B C1B C6B 93.8(12) . .
C6B C1B C2B C3B 5(2) . .
Si1B C1B C2B C3B 177.5(11) . .
C6B C1B C2B Si2B -177.1(12) . .
Si1B C1B C2B Si2B -5(2) . .
C23B Si2B C2B C1B 167.3(13) . .
C21B Si2B C2B C1B 49.9(15) . .
C22B Si2B C2B C1B -74.5(15) . .
C23B Si2B C2B C3B -15.0(13) . .
C21B Si2B C2B C3B -132.5(11) . .
C22B Si2B C2B C3B 103.2(12) . .
C1B C2B C3B C4B -3(2) . .
Si2B C2B C3B C4B 178.8(12) . .
C2B C3B C4B C5B 3(2) . .
C2B C3B C4B C4B -172.9(11) . 2_655
C4B C4B C5B C6B 170.8(12) 2_655 .
C3B C4B C5B C6B -4(2) . .
C4B C5B C6B C1B 7(2) . .
C2B C1B C6B C5B -7(2) . .
Si1B C1B C6B C5B 179.5(12) . .
C11C Si1C C1C C6C 139.1(12) . .
C13C Si1C C1C C6C 21.1(15) . .
C12C Si1C C1C C6C -95.6(13) . .
C11C Si1C C1C C2C -41.4(15) . .
C13C Si1C C1C C2C -159.4(14) . .
C12C Si1C C1C C2C 83.9(14) . .
C6C C1C C2C C3C -2(2) . .
Si1C C1C C2C C3C 178.5(11) . .
C6C C1C C2C Si2C 178.2(13) . .
Si1C C1C C2C Si2C -1(2) . .
C22C Si2C C2C C3C 132.4(12) . .
C21C Si2C C2C C3C -101.3(12) . .
C23C Si2C C2C C3C 17.1(14) . .
C22C Si2C C2C C1C -47.8(15) . .
C21C Si2C C2C C1C 78.6(14) . .
C23C Si2C C2C C1C -163.1(13) . .
C1C C2C C3C C4C 3(2) . .
Si2C C2C C3C C4C -177.1(11) . .
C2C C3C C4C C5C -3(2) . .
C2C C3C C4C C4C 174.1(11) . 2_756
C3C C4C C5C C6C 2(2) . .
C4C C4C C5C C6C -175.5(12) 2_756 .
C2C C1C C6C C5C 1(3) . .
Si1C C1C C6C C5C -179.4(15) . .
C4C C5C C6C C1C -1(3) . .
